data_4349433
loop_
_publ_author_name
'Aucott, Benjamin J.'
'Ward, Jonathan S.'
'Andrew, Samuel G.'
'Milani, Jessica'
'Whitwood, Adrian C.'
'Lynam, Jason M.'
'Parkin, Alison'
'Fairlamb, Ian J. S.'

_publ_section_title
;
 Redox-Tagged Carbon Monoxide-Releasing Molecules (CORMs):
 Ferrocene-Containing [Mn(C^N)(CO)<sub>4</sub>] Complexes as a Promising
 New CORM Class.
;
_journal_issue 9
_journal_name_full 'Inorganic chemistry'
_journal_page_first 5431
_journal_page_last 5440
_journal_paper_doi 10.1021/acs.inorgchem.7b00509
_journal_volume 56
_journal_year 2017
_chemical_formula_moiety 'C29 H21 Fe Mn N4 O5'
_chemical_formula_sum 'C29 H21 Fe Mn N4 O5'
_chemical_formula_weight 616.29
_space_group_crystal_system monoclinic
_space_group_IT_number 14
_space_group_name_Hall '-P 2ybc'
_space_group_name_H-M_alt 'P 1 21/c 1'
_atom_sites_solution_hydrogens geom
_atom_sites_solution_primary direct
_atom_sites_solution_secondary difmap
_audit_creation_date 2015-10-02
_audit_creation_method
;
Olex2 1.2
(compiled 2015.09.30 svn.r3233 for OlexSys, GUI svn.r5103)
;
_cell_angle_alpha 90.00
_cell_angle_beta 91.969(3)
_cell_angle_gamma 90.00
_cell_formula_units_Z 4
_cell_length_a 23.7914(8)
_cell_length_b 10.0173(3)
_cell_length_c 10.9284(3)
_cell_measurement_reflns_used 3855
_cell_measurement_temperature 110.05(10)
_cell_measurement_theta_max 70.5380
_cell_measurement_theta_min 6.9680
_cell_volume 2602.98(14)
_computing_cell_refinement
;
CrysAlisPro, Agilent Technologies,
Version 1.171.37.35 (release 13-08-2014 CrysAlis171 .NET)
(compiled Aug 13 2014,18:06:01)
;
_computing_data_collection
;
CrysAlisPro, Agilent Technologies,
Version 1.171.37.35 (release 13-08-2014 CrysAlis171 .NET)
(compiled Aug 13 2014,18:06:01)
;
_computing_data_reduction
;
CrysAlisPro, Agilent Technologies,
Version 1.171.37.35 (release 13-08-2014 CrysAlis171 .NET)
(compiled Aug 13 2014,18:06:01)
;
_computing_molecular_graphics 'Olex2 (Dolomanov et al., 2009)'
_computing_publication_material 'Olex2 (Dolomanov et al., 2009)'
_computing_structure_refinement 'ShelXL (Sheldrick, 2015)'
_computing_structure_solution
;
Superflip (Palatinus & Chapuis, 2007;Palatinus & van der Lee, 2008;
Palatinus et al., 2012)
;
_diffrn_ambient_environment N~2~
_diffrn_ambient_temperature 110.05(10)
_diffrn_detector 'CCD plate'
_diffrn_detector_area_resol_mean 16.1450
_diffrn_detector_type Eos
_diffrn_measured_fraction_theta_full 0.964
_diffrn_measured_fraction_theta_max 0.964
_diffrn_measurement_details
;
#__ type_ start__ end____ width___ exp.time_
  1 omega  -30.00   70.00   1.0000   10.5000
omega____ theta____ kappa____ phi______ frames
    -        0.0000   77.0000 -150.0000 100

#__ type_ start__ end____ width___ exp.time_
  2 omega  -21.00   69.00   1.0000   10.5000
omega____ theta____ kappa____ phi______ frames
    -        0.0000   57.0000  -30.0000 90

#__ type_ start__ end____ width___ exp.time_
  3 omega   23.00  111.00   1.0000   42.0000
omega____ theta____ kappa____ phi______ frames
    -       54.0000 -125.0000  -90.0000 88

#__ type_ start__ end____ width___ exp.time_
  4 omega   -2.00   56.00   1.0000   42.0000
omega____ theta____ kappa____ phi______ frames
    -       54.0000  -77.0000  -30.0000 58

#__ type_ start__ end____ width___ exp.time_
  5 omega  -15.00   80.00   1.0000   42.0000
omega____ theta____ kappa____ phi______ frames
    -       54.0000  -37.0000 -180.0000 95

#__ type_ start__ end____ width___ exp.time_
  6 omega   30.00  118.00   1.0000   42.0000
omega____ theta____ kappa____ phi______ frames
    -       54.0000   37.0000    0.0000 88

#__ type_ start__ end____ width___ exp.time_
  7 omega   59.00   95.00   1.0000   80.0000
omega____ theta____ kappa____ phi______ frames
    -      108.0000  -50.0000  -30.0000 36

#__ type_ start__ end____ width___ exp.time_
  8 omega   39.00   71.00   1.0000   80.0000
omega____ theta____ kappa____ phi______ frames
    -      108.0000  -37.0000 -120.0000 32

#__ type_ start__ end____ width___ exp.time_
  9 omega   36.00   96.00   1.0000   80.0000
omega____ theta____ kappa____ phi______ frames
    -      108.0000 -111.0000 -180.0000 60

#__ type_ start__ end____ width___ exp.time_
 10 omega   35.00   94.00   1.0000   80.0000
omega____ theta____ kappa____ phi______ frames
    -      108.0000  -25.0000 -120.0000 59

#__ type_ start__ end____ width___ exp.time_
 11 omega  103.00  170.00   1.0000   80.0000
omega____ theta____ kappa____ phi______ frames
    -      108.0000   50.0000    0.0000 67

#__ type_ start__ end____ width___ exp.time_
 12 omega   73.00  114.00   1.0000   80.0000
omega____ theta____ kappa____ phi______ frames
    -      108.0000 -111.0000 -120.0000 41

#__ type_ start__ end____ width___ exp.time_
 13 omega   35.00   93.00   1.0000   80.0000
omega____ theta____ kappa____ phi______ frames
    -      108.0000  -25.0000 -180.0000 58

#__ type_ start__ end____ width___ exp.time_
 14 omega   37.00   78.00   1.0000   80.0000
omega____ theta____ kappa____ phi______ frames
    -      108.0000  -37.0000  120.0000 41

#__ type_ start__ end____ width___ exp.time_
 15 omega   42.00  105.00   1.0000   80.0000
omega____ theta____ kappa____ phi______ frames
    -      108.0000  -50.0000   30.0000 63
;
_diffrn_measurement_device 'four-circle diffractometer'
_diffrn_measurement_device_type 'SuperNova, Dual, Cu at zero, Eos'
_diffrn_measurement_method '\w scans'
_diffrn_orient_matrix_UB_11 0.0319869000
_diffrn_orient_matrix_UB_12 -0.0067083000
_diffrn_orient_matrix_UB_13 0.1249560000
_diffrn_orient_matrix_UB_21 0.0561426000
_diffrn_orient_matrix_UB_22 0.0161936000
_diffrn_orient_matrix_UB_23 -0.0644134000
_diffrn_orient_matrix_UB_31 -0.0046437000
_diffrn_orient_matrix_UB_32 0.1527556000
_diffrn_orient_matrix_UB_33 0.0121665000
_diffrn_radiation_monochromator mirror
_diffrn_radiation_probe x-ray
_diffrn_radiation_type MoK\a
_diffrn_radiation_wavelength 0.71073
_diffrn_reflns_av_R_equivalents 0.0344
_diffrn_reflns_av_unetI/netI 0.0554
_diffrn_reflns_limit_h_max 26
_diffrn_reflns_limit_h_min -28
_diffrn_reflns_limit_k_max 12
_diffrn_reflns_limit_k_min -6
_diffrn_reflns_limit_l_max 13
_diffrn_reflns_limit_l_min -12
_diffrn_reflns_number 9705
_diffrn_reflns_theta_full 25.91
_diffrn_reflns_theta_max 25.91
_diffrn_reflns_theta_min 1.71
_diffrn_source 'sealed X-ray tube'
_diffrn_source_type 'SuperNova (Cu) X-ray Source'
_exptl_absorpt_coefficient_mu 1.091
_exptl_absorpt_correction_T_max 0.714
_exptl_absorpt_correction_T_min 0.377
_exptl_absorpt_correction_type gaussian
_exptl_absorpt_process_details
;
CrysAlisPro, Agilent Technologies,
Version 1.171.37.35 (release 13-08-2014 CrysAlis171 .NET)
(compiled Aug 13 2014,18:06:01)
Numerical absorption correction based on gaussian integration over
			a multifaceted crystal model
Empirical absorption correction using spherical harmonics,
 implemented in SCALE3 ABSPACK scaling algorithm.
;
_exptl_crystal_colour 'clear light yellow'
_exptl_crystal_colour_lustre clear
_exptl_crystal_colour_modifier light
_exptl_crystal_colour_primary yellow
_exptl_crystal_density_diffrn 1.573
_exptl_crystal_density_method 'not measured'
_exptl_crystal_description plate
_exptl_crystal_F_000 1256
_exptl_crystal_size_max 0.216
_exptl_crystal_size_mid 0.1439
_exptl_crystal_size_min 0.0548
_refine_diff_density_max 0.623
_refine_diff_density_min -0.502
_refine_diff_density_rms 0.099
_refine_ls_extinction_method none
_refine_ls_goodness_of_fit_ref 1.068
_refine_ls_hydrogen_treatment constr
_refine_ls_matrix_type full
_refine_ls_number_parameters 361
_refine_ls_number_reflns 4891
_refine_ls_number_restraints 0
_refine_ls_restrained_S_all 1.068
_refine_ls_R_factor_all 0.0907
_refine_ls_R_factor_gt 0.0592
_refine_ls_shift/su_max 0.001
_refine_ls_shift/su_mean 0.000
_refine_ls_structure_factor_coef Fsqd
_refine_ls_weighting_details 'calc w=1/[\s^2^(Fo^2^)+(0.0501P)^2^+9.2855P] where P=(Fo^2^+2Fc^2^)/3'
_refine_ls_weighting_scheme calc
_refine_ls_wR_factor_gt 0.1345
_refine_ls_wR_factor_ref 0.1516
_reflns_number_gt 3527
_reflns_number_total 4891
_reflns_threshold_expression >2sigma(I)
_cod_data_source_file ic7b00509_si_002.cif
_cod_data_source_block ijsf1519
_cod_database_code 4349433
_chemical_oxdiff_formula 'C29 H21 N4 O5 Mn1 Fe1'
_chemical_oxdiff_usercomment 'Fc-CORM 1 Ben Aucott'
_reflns_odcompleteness_completeness 99.57
_reflns_odcompleteness_iscentric 1
_reflns_odcompleteness_theta 66.97
_olex2_refinement_description
;
1. Fixed Uiso
 At 1.2 times of:
  All C(H) groups, All C(H,H) groups
2.a Secondary CH2 refined with riding coordinates:
 C16(H16A,H16B), C17(H17A,H17B)
2.b Aromatic/amide H refined with riding coordinates:
 C2(H2), C4(H4), C5(H5), C8(H8), C9(H9), C10(H10), C11(H11), C19(H19),
 C21(H21), C22(H22), C23(H23), C24(H24), C25(H25), C26(H26), C27(H27), C28(H28),
  C29(H29)
;
_olex2_date_sample_data_collection 2015-09-25
_olex2_date_sample_submission 2015-09-24
_olex2_exptl_crystal_mounting_method 'oil on micro mount'
_olex2_submission_special_instructions 'No special instructions were received'

loop_
_space_group_symop_id
_space_group_symop_operation_xyz
1 'x, y, z'
2 '-x, y+1/2, -z+1/2'
3 '-x, -y, -z'
4 'x, -y-1/2, z-1/2'

loop_
_atom_site_label
_atom_site_type_symbol
_atom_site_fract_x
_atom_site_fract_y
_atom_site_fract_z
_atom_site_U_iso_or_equiv
_atom_site_adp_type
_atom_site_occupancy
_atom_site_calc_flag
_atom_site_refinement_flags_posn
C1 C 0.6624(2) 0.4895(5) 0.7849(4) 0.0242(11) Uani 1 d .
C2 C 0.6922(2) 0.5406(5) 0.6879(4) 0.0264(11) Uani 1 d .
H2 H 0.6921 0.6323 0.6745 0.032 Uiso 1 calc R
C3 C 0.7218(2) 0.4595(5) 0.6109(4) 0.0260(11) Uani 1 d .
C4 C 0.7235(2) 0.3226(5) 0.6304(4) 0.0272(11) Uani 1 d .
H4 H 0.7445 0.2679 0.5806 0.033 Uiso 1 calc R
C5 C 0.6940(2) 0.2689(5) 0.7237(4) 0.0278(11) Uani 1 d .
H5 H 0.6947 0.1771 0.7362 0.033 Uiso 1 calc R
C6 C 0.6626(2) 0.3499(5) 0.8009(4) 0.0229(10) Uani 1 d .
C7 C 0.6277(2) 0.2976(5) 0.8973(4) 0.0228(10) Uani 1 d .
C8 C 0.6158(2) 0.1636(5) 0.9172(4) 0.0293(11) Uani 1 d .
H8 H 0.6308 0.0985 0.8671 0.035 Uiso 1 calc R
C9 C 0.5820(2) 0.1274(6) 1.0110(5) 0.0331(12) Uani 1 d .
H9 H 0.5733 0.0381 1.0236 0.040 Uiso 1 calc R
C10 C 0.5609(2) 0.2248(6) 1.0865(5) 0.0340(12) Uani 1 d .
H10 H 0.5387 0.2024 1.1519 0.041 Uiso 1 calc R
C11 C 0.5735(2) 0.3543(6) 1.0622(4) 0.0316(12) Uani 1 d .
H11 H 0.5594 0.4197 1.1132 0.038 Uiso 1 calc R
C12 C 0.5749(3) 0.6614(5) 1.0343(5) 0.0351(13) Uani 1 d .
C13 C 0.6304(2) 0.7494(5) 0.8471(5) 0.0335(13) Uani 1 d .
C14 C 0.5565(2) 0.5625(5) 0.8047(4) 0.0231(10) Uani 1 d .
C15 C 0.6857(2) 0.5951(5) 1.0012(5) 0.0307(12) Uani 1 d .
C16 C 0.7501(3) 0.5246(6) 0.5054(5) 0.0385(13) Uani 1 d .
H16A H 0.7225 0.5750 0.4570 0.046 Uiso 1 calc R
H16B H 0.7785 0.5864 0.5366 0.046 Uiso 1 calc R
C17 C 0.7984(2) 0.4860(5) 0.3266(5) 0.0321(12) Uani 1 d .
H17A H 0.8200 0.5651 0.3485 0.038 Uiso 1 calc R
H17B H 0.7687 0.5117 0.2683 0.038 Uiso 1 calc R
C18 C 0.8353(2) 0.3857(5) 0.2709(4) 0.0254(11) Uani 1 d .
C19 C 0.8643(2) 0.2819(5) 0.3254(4) 0.0257(11) Uani 1 d .
H19 H 0.8647 0.2568 0.4074 0.031 Uiso 1 calc R
C20 C 0.9316(2) 0.1194(5) 0.2395(4) 0.0246(10) Uani 1 d .
C21 C 0.9453(2) 0.0350(5) 0.1408(5) 0.0328(12) Uani 1 d .
H21 H 0.9285 0.0350 0.0627 0.039 Uiso 1 calc R
C22 C 0.9900(2) -0.0503(6) 0.1846(6) 0.0397(14) Uani 1 d .
H22 H 1.0077 -0.1157 0.1394 0.048 Uiso 1 calc R
C23 C 1.0026(2) -0.0175(5) 0.3089(6) 0.0385(14) Uani 1 d .
H23 H 1.0298 -0.0584 0.3593 0.046 Uiso 1 calc R
C24 C 0.9667(2) 0.0883(5) 0.3436(5) 0.0323(12) Uani 1 d .
H24 H 0.9663 0.1295 0.4198 0.039 Uiso 1 calc R
C25 C 0.8371(2) -0.1054(5) 0.3169(5) 0.0308(12) Uani 1 d .
H25 H 0.8085 -0.0433 0.3035 0.037 Uiso 1 calc R
C26 C 0.8567(2) -0.1973(6) 0.2299(5) 0.0377(13) Uani 1 d .
H26 H 0.8429 -0.2066 0.1497 0.045 Uiso 1 calc R
C27 C 0.9001(2) -0.2715(6) 0.2849(5) 0.0392(14) Uani 1 d .
H27 H 0.9204 -0.3386 0.2475 0.047 Uiso 1 calc R
C28 C 0.9082(2) -0.2272(6) 0.4080(5) 0.0395(14) Uani 1 d .
H28 H 0.9346 -0.2597 0.4651 0.047 Uiso 1 calc R
C29 C 0.8684(2) -0.1239(6) 0.4277(5) 0.0359(13) Uani 1 d .
H29 H 0.8639 -0.0772 0.5002 0.043 Uiso 1 calc R
Fe1 Fe 0.92040(3) -0.07419(8) 0.28824(6) 0.0281(2) Uani 1 d .
Mn1 Mn 0.61698(3) 0.58811(7) 0.91364(6) 0.0264(2) Uani 1 d .
N1 N 0.60523(17) 0.3939(4) 0.9689(3) 0.0231(9) Uani 1 d .
N2 N 0.84668(18) 0.3872(4) 0.1499(3) 0.0270(9) Uani 1 d .
N3 N 0.88118(18) 0.2896(4) 0.1268(3) 0.0269(9) Uani 1 d .
N4 N 0.89200(17) 0.2244(4) 0.2337(3) 0.0221(9) Uani 1 d .
O1 O 0.54857(19) 0.7107(4) 1.1077(3) 0.0505(12) Uani 1 d .
O2 O 0.6401(2) 0.8510(4) 0.8040(4) 0.0466(11) Uani 1 d .
O3 O 0.52077(15) 0.5422(3) 0.7369(3) 0.0287(8) Uani 1 d .
O4 O 0.72819(17) 0.6002(4) 1.0492(4) 0.0459(11) Uani 1 d .
O5 O 0.77489(18) 0.4309(4) 0.4321(3) 0.0391(10) Uani 1 d .

loop_
_atom_site_aniso_label
_atom_site_aniso_U_11
_atom_site_aniso_U_22
_atom_site_aniso_U_33
_atom_site_aniso_U_23
_atom_site_aniso_U_13
_atom_site_aniso_U_12
C1 0.028(3) 0.023(3) 0.021(2) -0.002(2) -0.0085(19) 0.004(2)
C2 0.035(3) 0.020(3) 0.023(2) -0.005(2) -0.001(2) 0.001(2)
C3 0.026(3) 0.028(3) 0.023(2) -0.008(2) -0.0015(19) 0.000(2)
C4 0.030(3) 0.027(3) 0.025(3) -0.004(2) 0.000(2) 0.008(2)
C5 0.034(3) 0.021(3) 0.029(3) 0.001(2) 0.000(2) 0.009(2)
C6 0.028(3) 0.019(2) 0.021(2) -0.0046(19) -0.0034(19) 0.006(2)
C7 0.026(2) 0.023(3) 0.018(2) -0.0041(19) -0.0049(18) 0.009(2)
C8 0.039(3) 0.028(3) 0.021(2) 0.001(2) -0.001(2) 0.007(2)
C9 0.039(3) 0.027(3) 0.032(3) 0.008(2) -0.002(2) 0.001(2)
C10 0.036(3) 0.037(3) 0.029(3) 0.009(2) 0.003(2) 0.006(3)
C11 0.032(3) 0.039(3) 0.024(3) 0.004(2) -0.001(2) 0.012(2)
C12 0.050(4) 0.024(3) 0.030(3) -0.006(2) -0.018(3) 0.006(2)
C13 0.046(3) 0.023(3) 0.030(3) -0.016(2) -0.009(2) 0.005(2)
C14 0.035(3) 0.016(2) 0.018(2) -0.0024(19) 0.003(2) 0.005(2)
C15 0.037(3) 0.028(3) 0.027(3) -0.005(2) 0.000(2) 0.006(2)
C16 0.047(3) 0.031(3) 0.038(3) -0.004(3) 0.014(3) -0.001(3)
C17 0.040(3) 0.023(3) 0.034(3) 0.003(2) 0.010(2) -0.002(2)
C18 0.029(3) 0.027(3) 0.020(2) 0.002(2) -0.0001(19) -0.007(2)
C19 0.034(3) 0.026(3) 0.018(2) 0.005(2) 0.004(2) -0.001(2)
C20 0.029(3) 0.021(3) 0.024(2) 0.006(2) 0.007(2) -0.003(2)
C21 0.044(3) 0.029(3) 0.027(3) 0.004(2) 0.019(2) 0.000(2)
C22 0.031(3) 0.030(3) 0.059(4) 0.005(3) 0.027(3) -0.004(2)
C23 0.027(3) 0.024(3) 0.064(4) 0.006(3) -0.002(3) -0.005(2)
C24 0.030(3) 0.027(3) 0.040(3) 0.004(2) 0.000(2) -0.007(2)
C25 0.022(2) 0.032(3) 0.039(3) 0.010(2) 0.012(2) -0.002(2)
C26 0.035(3) 0.043(4) 0.035(3) -0.009(3) 0.002(2) -0.011(3)
C27 0.034(3) 0.027(3) 0.057(4) -0.006(3) 0.018(3) -0.004(2)
C28 0.040(3) 0.033(3) 0.045(3) 0.021(3) -0.002(3) -0.009(3)
C29 0.050(3) 0.031(3) 0.028(3) -0.003(2) 0.017(2) -0.012(3)
Fe1 0.0302(4) 0.0274(4) 0.0269(4) 0.0016(3) 0.0049(3) -0.0010(3)
Mn1 0.0371(4) 0.0203(4) 0.0215(4) -0.0040(3) -0.0039(3) 0.0068(3)
N1 0.028(2) 0.023(2) 0.0181(19) 0.0002(16) -0.0002(16) 0.0080(17)
N2 0.032(2) 0.028(2) 0.020(2) 0.0059(17) -0.0006(17) -0.0016(19)
N3 0.035(2) 0.031(2) 0.0156(19) 0.0046(17) 0.0020(17) -0.0020(19)
N4 0.033(2) 0.020(2) 0.0131(17) 0.0050(16) 0.0028(16) -0.0008(17)
O1 0.059(3) 0.061(3) 0.032(2) -0.024(2) -0.006(2) 0.029(2)
O2 0.074(3) 0.014(2) 0.051(2) -0.0036(18) -0.014(2) -0.0005(19)
O3 0.0334(19) 0.028(2) 0.0249(17) -0.0012(15) 0.0001(15) 0.0033(16)
O4 0.040(2) 0.055(3) 0.041(2) -0.005(2) -0.0141(19) 0.005(2)
O5 0.061(3) 0.028(2) 0.0298(19) -0.0005(16) 0.0239(18) 0.0027(19)

loop_
_atom_type_symbol
_atom_type_description
_atom_type_scat_dispersion_real
_atom_type_scat_dispersion_imag
_atom_type_scat_source
C C 0.0033 0.0016 'International Tables Vol C Tables 4.2.6.8 and 6.1.1.4'
H H 0.0000 0.0000 'International Tables Vol C Tables 4.2.6.8 and 6.1.1.4'
Fe Fe 0.3463 0.8444 'International Tables Vol C Tables 4.2.6.8 and 6.1.1.4'
Mn Mn 0.3368 0.7283 'International Tables Vol C Tables 4.2.6.8 and 6.1.1.4'
N N 0.0061 0.0033 'International Tables Vol C Tables 4.2.6.8 and 6.1.1.4'
O O 0.0106 0.0060 'International Tables Vol C Tables 4.2.6.8 and 6.1.1.4'

loop_
_exptl_crystal_face_index_h
_exptl_crystal_face_index_k
_exptl_crystal_face_index_l
_exptl_crystal_face_perp_dist
_exptl_oxdiff_crystal_face_indexfrac_h
_exptl_oxdiff_crystal_face_indexfrac_k
_exptl_oxdiff_crystal_face_indexfrac_l
_exptl_oxdiff_crystal_face_x
_exptl_oxdiff_crystal_face_y
_exptl_oxdiff_crystal_face_z
-7 -4 4 0.0598 -7.0003 -4.0000 4.0001 0.3027 -0.7154 -0.5298
6 -3 -5 0.0385 6.0000 -3.0000 -5.0000 -0.4127 0.6103 -0.5470
-1 -6 -1 0.0728 -1.0002 -6.0000 -0.9999 -0.1167 -0.0889 -0.9241
-15 -1 0 0.0246 -15.0001 -1.0000 0.0001 -0.4731 -0.8583 -0.0831
15 -1 0 0.0167 15.0000 -1.0000 -0.0000 0.4865 0.8260 -0.2224
15 1 -2 0.0263 15.0001 1.0000 -2.0001 0.2232 0.9872 0.0588
-2 5 5 0.0859 -1.9999 5.0000 4.9999 0.5273 -0.3534 0.8339
-5 1 -7 0.1083 -4.9999 1.0000 -7.0000 -1.0413 0.1864 0.0908
12 3 2 0.0433 12.0002 3.0000 1.9999 0.6136 0.5935 0.4269
-1 6 0 0.0886 -0.9998 6.0000 -0.0001 -0.0722 0.0410 0.9212

loop_
_geom_angle_atom_site_label_1
_geom_angle_atom_site_label_2
_geom_angle_atom_site_label_3
_geom_angle
C2 C1 C6 117.4(5)
C2 C1 Mn1 129.6(4)
C6 C1 Mn1 113.0(4)
C1 C2 H2 119.0
C3 C2 C1 122.1(5)
C3 C2 H2 119.0
C2 C3 C4 120.0(5)
C2 C3 C16 117.6(5)
C4 C3 C16 122.4(5)
C3 C4 H4 120.3
C5 C4 C3 119.3(5)
C5 C4 H4 120.3
C4 C5 H5 119.4
C4 C5 C6 121.2(5)
C6 C5 H5 119.4
C1 C6 C7 116.5(4)
C5 C6 C1 119.9(5)
C5 C6 C7 123.6(4)
C8 C7 C6 125.7(4)
N1 C7 C6 113.8(4)
N1 C7 C8 120.5(5)
C7 C8 H8 120.0
C9 C8 C7 119.9(5)
C9 C8 H8 120.0
C8 C9 H9 120.2
C8 C9 C10 119.6(5)
C10 C9 H9 120.2
C9 C10 H10 121.0
C11 C10 C9 117.9(5)
C11 C10 H10 121.0
C10 C11 H11 117.9
N1 C11 C10 124.2(5)
N1 C11 H11 117.9
O1 C12 Mn1 178.0(5)
O2 C13 Mn1 178.4(5)
O3 C14 Mn1 177.2(4)
O4 C15 Mn1 177.0(5)
C3 C16 H16A 109.4
C3 C16 H16B 109.4
H16A C16 H16B 108.0
O5 C16 C3 111.2(5)
O5 C16 H16A 109.4
O5 C16 H16B 109.4
H17A C17 H17B 108.3
C18 C17 H17A 109.8
C18 C17 H17B 109.8
O5 C17 H17A 109.8
O5 C17 H17B 109.8
O5 C17 C18 109.2(4)
C19 C18 C17 129.2(4)
N2 C18 C17 122.3(4)
N2 C18 C19 108.5(4)
C18 C19 H19 127.7
N4 C19 C18 104.6(4)
N4 C19 H19 127.7
C21 C20 C24 109.5(5)
C21 C20 Fe1 70.5(3)
C24 C20 Fe1 70.1(3)
N4 C20 C21 125.5(4)
N4 C20 C24 124.9(4)
N4 C20 Fe1 129.1(3)
C20 C21 H21 126.6
C20 C21 C22 106.8(5)
C20 C21 Fe1 68.9(3)
C22 C21 H21 126.6
C22 C21 Fe1 69.6(3)
Fe1 C21 H21 126.5
C21 C22 H22 126.0
C21 C22 Fe1 69.5(3)
C23 C22 C21 108.1(5)
C23 C22 H22 126.0
C23 C22 Fe1 69.3(3)
Fe1 C22 H22 126.8
C22 C23 H23 125.7
C22 C23 C24 108.6(5)
C22 C23 Fe1 70.1(3)
C24 C23 H23 125.7
C24 C23 Fe1 69.8(3)
Fe1 C23 H23 125.9
C20 C24 H24 126.5
C20 C24 Fe1 69.0(3)
C23 C24 C20 107.0(5)
C23 C24 H24 126.5
C23 C24 Fe1 69.5(3)
Fe1 C24 H24 126.5
C26 C25 H25 125.8
C26 C25 Fe1 69.7(3)
C29 C25 H25 125.8
C29 C25 C26 108.4(5)
C29 C25 Fe1 70.5(3)
Fe1 C25 H25 125.6
C25 C26 H26 125.8
C25 C26 Fe1 69.8(3)
C27 C26 C25 108.3(5)
C27 C26 H26 125.8
C27 C26 Fe1 69.8(3)
Fe1 C26 H26 126.1
C26 C27 H27 125.8
C26 C27 C28 108.3(5)
C26 C27 Fe1 70.2(3)
C28 C27 H27 125.8
C28 C27 Fe1 69.9(3)
Fe1 C27 H27 125.7
C27 C28 H28 126.2
C27 C28 Fe1 69.3(3)
C29 C28 C27 107.6(5)
C29 C28 H28 126.2
C29 C28 Fe1 70.2(3)
Fe1 C28 H28 125.8
C25 C29 C28 107.4(5)
C25 C29 H29 126.3
C25 C29 Fe1 69.2(3)
C28 C29 H29 126.3
C28 C29 Fe1 69.1(3)
Fe1 C29 H29 126.9
C20 Fe1 C21 40.61(19)
C20 Fe1 C22 68.2(2)
C20 Fe1 C23 68.3(2)
C20 Fe1 C24 40.86(19)
C20 Fe1 C25 108.8(2)
C20 Fe1 C26 126.7(2)
C20 Fe1 C27 162.9(2)
C20 Fe1 C28 155.1(2)
C20 Fe1 C29 120.9(2)
C21 Fe1 C22 40.9(2)
C21 Fe1 C29 155.2(2)
C22 Fe1 C29 162.6(2)
C23 Fe1 C21 68.7(2)
C23 Fe1 C22 40.6(2)
C23 Fe1 C24 40.7(2)
C23 Fe1 C28 107.2(2)
C23 Fe1 C29 125.7(2)
C24 Fe1 C21 68.9(2)
C24 Fe1 C22 68.5(2)
C24 Fe1 C29 107.8(2)
C25 Fe1 C21 120.7(2)
C25 Fe1 C22 155.3(2)
C25 Fe1 C23 163.1(2)
C25 Fe1 C24 126.3(2)
C25 Fe1 C28 68.0(2)
C25 Fe1 C29 40.3(2)
C26 Fe1 C21 108.0(2)
C26 Fe1 C22 120.2(2)
C26 Fe1 C23 154.4(2)
C26 Fe1 C24 163.9(2)
C26 Fe1 C25 40.5(2)
C26 Fe1 C28 68.0(2)
C26 Fe1 C29 68.0(2)
C27 Fe1 C21 125.4(2)
C27 Fe1 C22 107.4(2)
C27 Fe1 C23 119.9(2)
C27 Fe1 C24 154.6(2)
C27 Fe1 C25 67.9(2)
C27 Fe1 C26 40.0(2)
C27 Fe1 C28 40.9(2)
C27 Fe1 C29 68.3(2)
C28 Fe1 C21 162.7(2)
C28 Fe1 C22 125.2(2)
C28 Fe1 C24 119.7(2)
C28 Fe1 C29 40.6(2)
C1 Mn1 N1 80.04(18)
C12 Mn1 C1 174.9(2)
C12 Mn1 C14 95.0(2)
C12 Mn1 C15 96.1(2)
C12 Mn1 N1 94.8(2)
C13 Mn1 C1 92.9(2)
C13 Mn1 C12 92.3(2)
C13 Mn1 C14 90.5(2)
C13 Mn1 C15 90.5(2)
C13 Mn1 N1 172.65(19)
C14 Mn1 C1 84.77(19)
C14 Mn1 C15 168.8(2)
C14 Mn1 N1 86.98(18)
C15 Mn1 C1 84.1(2)
C15 Mn1 N1 90.6(2)
C7 N1 Mn1 116.1(3)
C11 N1 C7 117.8(4)
C11 N1 Mn1 125.8(3)
N3 N2 C18 109.1(4)
N2 N3 N4 107.2(4)
C19 N4 C20 128.8(4)
C19 N4 N3 110.6(4)
N3 N4 C20 120.3(4)
C16 O5 C17 113.5(4)

loop_
_geom_bond_atom_site_label_1
_geom_bond_atom_site_label_2
_geom_bond_distance
C1 C2 1.392(7)
C1 C6 1.409(7)
C1 Mn1 2.056(5)
C2 H2 0.9300
C2 C3 1.381(7)
C3 C4 1.388(7)
C3 C16 1.504(7)
C4 H4 0.9300
C4 C5 1.367(7)
C5 H5 0.9300
C5 C6 1.404(7)
C6 C7 1.461(7)
C7 C8 1.391(7)
C7 N1 1.363(6)
C8 H8 0.9300
C8 C9 1.373(7)
C9 H9 0.9300
C9 C10 1.384(8)
C10 H10 0.9300
C10 C11 1.360(8)
C11 H11 0.9300
C11 N1 1.348(6)
C12 Mn1 1.836(6)
C12 O1 1.147(7)
C13 Mn1 1.805(6)
C13 O2 1.149(7)
C14 Mn1 1.853(5)
C14 O3 1.128(6)
C15 Mn1 1.867(5)
C15 O4 1.124(6)
C16 H16A 0.9700
C16 H16B 0.9700
C16 O5 1.380(6)
C17 H17A 0.9700
C17 H17B 0.9700
C17 C18 1.479(7)
C17 O5 1.411(6)
C18 C19 1.373(7)
C18 N2 1.358(6)
C19 H19 0.9300
C19 N4 1.348(6)
C20 C21 1.417(7)
C20 C24 1.423(7)
C20 Fe1 2.031(5)
C20 N4 1.411(6)
C21 H21 0.9300
C21 C22 1.435(8)
C21 Fe1 2.051(5)
C22 H22 0.9300
C22 C23 1.420(8)
C22 Fe1 2.053(5)
C23 H23 0.9300
C23 C24 1.420(8)
C23 Fe1 2.042(5)
C24 H24 0.9300
C24 Fe1 2.045(5)
C25 H25 0.9300
C25 C26 1.414(7)
C25 C29 1.411(7)
C25 Fe1 2.041(5)
C26 H26 0.9300
C26 C27 1.393(8)
C26 Fe1 2.039(5)
C27 H27 0.9300
C27 C28 1.423(8)
C27 Fe1 2.035(6)
C28 H28 0.9300
C28 C29 1.423(8)
C28 Fe1 2.042(5)
C29 H29 0.9300
C29 Fe1 2.057(5)
Mn1 N1 2.059(4)
N2 N3 1.307(6)
N3 N4 1.355(5)

loop_
_geom_torsion_atom_site_label_1
_geom_torsion_atom_site_label_2
_geom_torsion_atom_site_label_3
_geom_torsion_atom_site_label_4
_geom_torsion
C1 C2 C3 C4 -1.2(8)
C1 C2 C3 C16 177.1(5)
C1 C6 C7 C8 170.7(5)
C1 C6 C7 N1 -7.9(6)
C1 Mn1 N1 C7 -3.7(3)
C1 Mn1 N1 C11 -177.6(4)
C2 C1 C6 C5 2.7(7)
C2 C1 C6 C7 -175.5(4)
C2 C1 Mn1 C12 179(100)
C2 C1 Mn1 C13 1.5(5)
C2 C1 Mn1 C14 91.7(5)
C2 C1 Mn1 C15 -88.8(5)
C2 C1 Mn1 N1 179.6(5)
C2 C3 C4 C5 2.2(8)
C2 C3 C16 O5 -176.1(5)
C3 C4 C5 C6 -0.8(8)
C3 C16 O5 C17 175.5(4)
C4 C3 C16 O5 2.2(8)
C4 C5 C6 C1 -1.7(8)
C4 C5 C6 C7 176.3(4)
C5 C6 C7 C8 -7.4(8)
C5 C6 C7 N1 174.0(4)
C6 C1 C2 C3 -1.2(7)
C6 C1 Mn1 C12 -1(3)
C6 C1 Mn1 C13 -178.8(4)
C6 C1 Mn1 C14 -88.6(4)
C6 C1 Mn1 C15 90.9(4)
C6 C1 Mn1 N1 -0.7(3)
C6 C7 C8 C9 -179.6(5)
C6 C7 N1 C11 -178.4(4)
C6 C7 N1 Mn1 7.2(5)
C7 C8 C9 C10 -1.3(8)
C8 C7 N1 C11 2.9(7)
C8 C7 N1 Mn1 -171.4(4)
C8 C9 C10 C11 1.7(8)
C9 C10 C11 N1 0.2(8)
C10 C11 N1 C7 -2.6(7)
C10 C11 N1 Mn1 171.2(4)
C12 Mn1 N1 C7 176.2(4)
C12 Mn1 N1 C11 2.4(4)
C13 Mn1 N1 C7 11.1(18)
C13 Mn1 N1 C11 -162.8(15)
C14 Mn1 N1 C7 81.5(3)
C14 Mn1 N1 C11 -92.4(4)
C15 Mn1 N1 C7 -87.6(4)
C15 Mn1 N1 C11 98.5(4)
C16 C3 C4 C5 -176.0(5)
C17 C18 C19 N4 -178.6(5)
C17 C18 N2 N3 178.6(5)
C18 C17 O5 C16 166.4(5)
C18 C19 N4 C20 174.7(5)
C18 C19 N4 N3 0.4(5)
C18 N2 N3 N4 0.2(5)
C19 C18 N2 N3 0.0(6)
C20 C21 C22 C23 0.4(6)
C20 C21 C22 Fe1 59.1(3)
C20 C21 Fe1 C22 -118.3(5)
C20 C21 Fe1 C23 -81.0(3)
C20 C21 Fe1 C24 -37.3(3)
C20 C21 Fe1 C25 83.4(4)
C20 C21 Fe1 C26 126.0(3)
C20 C21 Fe1 C27 166.7(3)
C20 C21 Fe1 C28 -160.4(7)
C20 C21 Fe1 C29 49.7(7)
C20 C24 Fe1 C21 37.0(3)
C20 C24 Fe1 C22 81.1(3)
C20 C24 Fe1 C23 118.5(5)
C20 C24 Fe1 C25 -76.2(4)
C20 C24 Fe1 C26 -44.8(9)
C20 C24 Fe1 C27 166.4(5)
C20 C24 Fe1 C28 -159.6(3)
C20 C24 Fe1 C29 -116.9(3)
C21 C20 C24 C23 -0.3(6)
C21 C20 C24 Fe1 -59.7(4)
C21 C20 Fe1 C22 38.4(3)
C21 C20 Fe1 C23 82.2(4)
C21 C20 Fe1 C24 120.3(4)
C21 C20 Fe1 C25 -115.5(3)
C21 C20 Fe1 C26 -73.8(4)
C21 C20 Fe1 C27 -39.7(8)
C21 C20 Fe1 C28 166.3(5)
C21 C20 Fe1 C29 -158.2(3)
C21 C20 N4 C19 158.0(5)
C21 C20 N4 N3 -28.1(7)
C21 C22 C23 C24 -0.6(6)
C21 C22 C23 Fe1 58.8(4)
C21 C22 Fe1 C20 -38.1(3)
C21 C22 Fe1 C23 -119.7(5)
C21 C22 Fe1 C24 -82.2(3)
C21 C22 Fe1 C25 49.7(7)
C21 C22 Fe1 C26 82.7(4)
C21 C22 Fe1 C27 124.4(3)
C21 C22 Fe1 C28 165.9(3)
C21 C22 Fe1 C29 -163.0(7)
C22 C21 Fe1 C20 118.3(5)
C22 C21 Fe1 C23 37.3(3)
C22 C21 Fe1 C24 81.1(4)
C22 C21 Fe1 C25 -158.3(3)
C22 C21 Fe1 C26 -115.7(4)
C22 C21 Fe1 C27 -75.0(4)
C22 C21 Fe1 C28 -42.1(9)
C22 C21 Fe1 C29 168.0(5)
C22 C23 C24 C20 0.5(6)
C22 C23 C24 Fe1 59.6(4)
C22 C23 Fe1 C20 -81.4(3)
C22 C23 Fe1 C21 -37.6(3)
C22 C23 Fe1 C24 -119.6(5)
C22 C23 Fe1 C25 -164.7(7)
C22 C23 Fe1 C26 49.8(7)
C22 C23 Fe1 C27 81.9(4)
C22 C23 Fe1 C28 124.5(4)
C22 C23 Fe1 C29 165.4(3)
C23 C22 Fe1 C20 81.6(3)
C23 C22 Fe1 C21 119.7(5)
C23 C22 Fe1 C24 37.5(3)
C23 C22 Fe1 C25 169.4(5)
C23 C22 Fe1 C26 -157.6(3)
C23 C22 Fe1 C27 -115.9(4)
C23 C22 Fe1 C28 -74.4(4)
C23 C22 Fe1 C29 -43.3(9)
C23 C24 Fe1 C20 -118.5(5)
C23 C24 Fe1 C21 -81.5(4)
C23 C24 Fe1 C22 -37.4(3)
C23 C24 Fe1 C25 165.2(3)
C23 C24 Fe1 C26 -163.4(7)
C23 C24 Fe1 C27 47.9(7)
C23 C24 Fe1 C28 81.8(4)
C23 C24 Fe1 C29 124.6(4)
C24 C20 C21 C22 -0.1(6)
C24 C20 C21 Fe1 59.5(3)
C24 C20 Fe1 C21 -120.3(4)
C24 C20 Fe1 C22 -81.9(3)
C24 C20 Fe1 C23 -38.0(3)
C24 C20 Fe1 C25 124.2(3)
C24 C20 Fe1 C26 165.9(3)
C24 C20 Fe1 C27 -160.0(7)
C24 C20 Fe1 C28 46.0(6)
C24 C20 Fe1 C29 81.5(4)
C24 C20 N4 C19 -26.7(8)
C24 C20 N4 N3 147.1(5)
C24 C23 Fe1 C20 38.2(3)
C24 C23 Fe1 C21 82.0(3)
C24 C23 Fe1 C22 119.6(5)
C24 C23 Fe1 C25 -45.1(9)
C24 C23 Fe1 C26 169.4(5)
C24 C23 Fe1 C27 -158.5(3)
C24 C23 Fe1 C28 -115.8(3)
C24 C23 Fe1 C29 -75.0(4)
C25 C26 C27 C28 0.3(6)
C25 C26 C27 Fe1 -59.4(4)
C25 C26 Fe1 C20 -75.4(4)
C25 C26 Fe1 C21 -116.5(3)
C25 C26 Fe1 C22 -159.6(3)
C25 C26 Fe1 C23 165.4(5)
C25 C26 Fe1 C24 -40.3(9)
C25 C26 Fe1 C27 119.5(5)
C25 C26 Fe1 C28 81.5(4)
C25 C26 Fe1 C29 37.5(3)
C25 C29 Fe1 C20 82.9(4)
C25 C29 Fe1 C21 47.6(7)
C25 C29 Fe1 C22 -159.6(7)
C25 C29 Fe1 C23 167.1(3)
C25 C29 Fe1 C24 125.7(3)
C25 C29 Fe1 C26 -37.7(3)
C25 C29 Fe1 C27 -81.0(4)
C25 C29 Fe1 C28 -119.1(5)
C26 C25 C29 C28 0.8(6)
C26 C25 C29 Fe1 59.6(4)
C26 C25 Fe1 C20 125.0(3)
C26 C25 Fe1 C21 81.9(4)
C26 C25 Fe1 C22 46.3(7)
C26 C25 Fe1 C23 -157.9(7)
C26 C25 Fe1 C24 167.1(3)
C26 C25 Fe1 C27 -37.1(3)
C26 C25 Fe1 C28 -81.4(4)
C26 C25 Fe1 C29 -119.2(5)
C26 C27 C28 C29 0.2(6)
C26 C27 C28 Fe1 -59.9(4)
C26 C27 Fe1 C20 -44.4(9)
C26 C27 Fe1 C21 -75.1(4)
C26 C27 Fe1 C22 -116.6(4)
C26 C27 Fe1 C23 -159.1(3)
C26 C27 Fe1 C24 167.0(5)
C26 C27 Fe1 C25 37.7(3)
C26 C27 Fe1 C28 119.2(5)
C26 C27 Fe1 C29 81.2(4)
C27 C26 Fe1 C20 165.1(3)
C27 C26 Fe1 C21 124.1(3)
C27 C26 Fe1 C22 81.0(4)
C27 C26 Fe1 C23 45.9(7)
C27 C26 Fe1 C24 -159.7(7)
C27 C26 Fe1 C25 -119.5(5)
C27 C26 Fe1 C28 -38.0(3)
C27 C26 Fe1 C29 -82.0(4)
C27 C28 C29 C25 -0.6(6)
C27 C28 C29 Fe1 -59.5(4)
C27 C28 Fe1 C20 168.7(5)
C27 C28 Fe1 C21 -42.6(9)
C27 C28 Fe1 C22 -75.1(4)
C27 C28 Fe1 C23 -116.1(4)
C27 C28 Fe1 C24 -158.5(3)
C27 C28 Fe1 C25 81.1(4)
C27 C28 Fe1 C26 37.2(3)
C27 C28 Fe1 C29 118.6(5)
C28 C27 Fe1 C20 -163.6(6)
C28 C27 Fe1 C21 165.7(3)
C28 C27 Fe1 C22 124.2(4)
C28 C27 Fe1 C23 81.7(4)
C28 C27 Fe1 C24 47.8(7)
C28 C27 Fe1 C25 -81.6(4)
C28 C27 Fe1 C26 -119.2(5)
C28 C27 Fe1 C29 -38.0(3)
C28 C29 Fe1 C20 -157.9(3)
C28 C29 Fe1 C21 166.7(5)
C28 C29 Fe1 C22 -40.5(9)
C28 C29 Fe1 C23 -73.8(4)
C28 C29 Fe1 C24 -115.1(3)
C28 C29 Fe1 C25 119.1(5)
C28 C29 Fe1 C26 81.4(4)
C28 C29 Fe1 C27 38.2(3)
C29 C25 C26 C27 -0.7(6)
C29 C25 C26 Fe1 -60.1(4)
C29 C25 Fe1 C20 -115.8(3)
C29 C25 Fe1 C21 -158.9(3)
C29 C25 Fe1 C22 165.6(5)
C29 C25 Fe1 C23 -38.7(9)
C29 C25 Fe1 C24 -73.7(4)
C29 C25 Fe1 C26 119.2(5)
C29 C25 Fe1 C27 82.1(4)
C29 C25 Fe1 C28 37.8(3)
C29 C28 Fe1 C20 50.0(7)
C29 C28 Fe1 C21 -161.2(7)
C29 C28 Fe1 C22 166.3(3)
C29 C28 Fe1 C23 125.3(3)
C29 C28 Fe1 C24 82.8(4)
C29 C28 Fe1 C25 -37.5(3)
C29 C28 Fe1 C26 -81.4(4)
C29 C28 Fe1 C27 -118.6(5)
Fe1 C20 C21 C22 -59.5(3)
Fe1 C20 C24 C23 59.4(4)
Fe1 C20 N4 C19 65.1(7)
Fe1 C20 N4 N3 -121.0(4)
Fe1 C21 C22 C23 -58.7(4)
Fe1 C22 C23 C24 -59.4(4)
Fe1 C23 C24 C20 -59.1(3)
Fe1 C25 C26 C27 59.4(4)
Fe1 C25 C29 C28 -58.8(4)
Fe1 C26 C27 C28 59.7(4)
Fe1 C27 C28 C29 60.1(4)
Fe1 C28 C29 C25 58.9(4)
Mn1 C1 C2 C3 178.4(4)
Mn1 C1 C6 C5 -177.1(4)
Mn1 C1 C6 C7 4.8(6)
N1 C7 C8 C9 -1.1(7)
N2 C18 C19 N4 -0.2(5)
N2 N3 N4 C19 -0.4(5)
N2 N3 N4 C20 -175.2(4)
N4 C20 C21 C22 175.8(4)
N4 C20 C21 Fe1 -124.7(5)
N4 C20 C24 C23 -176.2(4)
N4 C20 C24 Fe1 124.4(5)
N4 C20 Fe1 C21 120.4(6)
N4 C20 Fe1 C22 158.8(5)
N4 C20 Fe1 C23 -157.4(5)
N4 C20 Fe1 C24 -119.3(5)
N4 C20 Fe1 C25 4.9(5)
N4 C20 Fe1 C26 46.6(5)
N4 C20 Fe1 C27 80.7(8)
N4 C20 Fe1 C28 -73.3(7)
N4 C20 Fe1 C29 -37.8(5)
O1 C12 Mn1 C1 -163(13)
O1 C12 Mn1 C13 14(14)
O1 C12 Mn1 C14 -76(14)
O1 C12 Mn1 C15 105(14)
O1 C12 Mn1 N1 -164(14)
O2 C13 Mn1 C1 -33(18)
O2 C13 Mn1 C12 147(18)
O2 C13 Mn1 C14 -118(18)
O2 C13 Mn1 C15 51(18)
O2 C13 Mn1 N1 -47(19)
O3 C14 Mn1 C1 30(9)
O3 C14 Mn1 C12 -145(9)
O3 C14 Mn1 C13 123(9)
O3 C14 Mn1 C15 27(10)
O3 C14 Mn1 N1 -51(9)
O4 C15 Mn1 C1 38(10)
O4 C15 Mn1 C12 -147(10)
O4 C15 Mn1 C13 -55(10)
O4 C15 Mn1 C14 41(10)
O4 C15 Mn1 N1 118(10)
O5 C17 C18 C19 -27.1(8)
O5 C17 C18 N2 154.6(5)
